data_7227938
loop_
_publ_author_name
'Meti, Puttavva'
'Lee, Eun-Sil'
'Yang, Jung-Won'
'Gong, Young-Dae'

_publ_section_title
;
 Regioselective synthesis of dipyrrolopyrazine (DPP) derivatives via metal
 free and metal catalyzed amination and investigation of their optical and
 thermal properties
;
_journal_issue 29
_journal_name_full 'RSC Adv.'
_journal_page_first 18120
_journal_paper_doi 10.1039/C7RA01795B
_journal_volume 7
_journal_year 2017
_chemical_formula_sum 'C17 H16 N4'
_chemical_formula_weight 276.34
_chemical_name_systematic
; 
 ? 
;
_space_group_IT_number 14
_symmetry_cell_setting monoclinic
_symmetry_space_group_name_Hall '-P 2yn'
_symmetry_space_group_name_H-M 'P 1 21/n 1'
_atom_sites_solution_hydrogens geom
_atom_sites_solution_primary direct
_atom_sites_solution_secondary difmap
_audit_creation_method SHELXL-97
_audit_update_record
;
2017-03-08 deposited with the CCDC.
2017-03-17 downloaded from the CCDC.
;
_cell_angle_alpha 90.00
_cell_angle_beta 100.530(3)
_cell_angle_gamma 90.00
_cell_formula_units_Z 4
_cell_length_a 9.6046(4)
_cell_length_b 10.6651(5)
_cell_length_c 14.3071(6)
_cell_measurement_reflns_used 7245
_cell_measurement_temperature 296(1)
_cell_measurement_theta_max 27.17
_cell_measurement_theta_min 2.37
_cell_volume 1440.85(11)
_computing_cell_refinement 'Bruker SAINT'
_computing_data_collection 'Bruker APEX2'
_computing_data_reduction 'Bruker SAINT'
_computing_molecular_graphics 'Bruker SHELXTL'
_computing_publication_material 'Bruker SHELXTL'
_computing_structure_refinement 'SHELXL-97 (Sheldrick, 2008)'
_computing_structure_solution 'SHELXS-97 (Sheldrick, 2008)'
_diffrn_ambient_temperature 296(1)
_diffrn_measured_fraction_theta_full 0.996
_diffrn_measured_fraction_theta_max 0.996
_diffrn_measurement_device_type 'Bruker APEX-II CCD'
_diffrn_measurement_method '\f and \w scans'
_diffrn_radiation_monochromator graphite
_diffrn_radiation_source 'fine-focus sealed tube'
_diffrn_radiation_type MoK\a
_diffrn_radiation_wavelength 0.71073
_diffrn_reflns_av_R_equivalents 0.0000
_diffrn_reflns_av_sigmaI/netI 0.0186
_diffrn_reflns_limit_h_max 12
_diffrn_reflns_limit_h_min -12
_diffrn_reflns_limit_k_max 14
_diffrn_reflns_limit_k_min 0
_diffrn_reflns_limit_l_max 19
_diffrn_reflns_limit_l_min 0
_diffrn_reflns_number 3579
_diffrn_reflns_theta_full 28.33
_diffrn_reflns_theta_max 28.33
_diffrn_reflns_theta_min 2.37
_exptl_absorpt_coefficient_mu 0.079
_exptl_absorpt_correction_T_max 0.9875
_exptl_absorpt_correction_T_min 0.9692
_exptl_absorpt_correction_type multi-scan
_exptl_absorpt_process_details 'Bruker SADABS'
_exptl_crystal_colour silver
_exptl_crystal_density_diffrn 1.274
_exptl_crystal_density_meas ?
_exptl_crystal_density_method 'not measured'
_exptl_crystal_description block
_exptl_crystal_F_000 584
_exptl_crystal_size_max 0.40
_exptl_crystal_size_mid 0.30
_exptl_crystal_size_min 0.16
_refine_diff_density_max 0.283
_refine_diff_density_min -0.264
_refine_diff_density_rms 0.054
_refine_ls_extinction_method none
_refine_ls_goodness_of_fit_ref 1.123
_refine_ls_hydrogen_treatment refxyz
_refine_ls_matrix_type full
_refine_ls_number_parameters 208
_refine_ls_number_reflns 3579
_refine_ls_number_restraints 0
_refine_ls_restrained_S_all 1.123
_refine_ls_R_factor_all 0.0793
_refine_ls_R_factor_gt 0.0597
_refine_ls_shift/su_max 0.000
_refine_ls_shift/su_mean 0.000
_refine_ls_structure_factor_coef Fsqd
_refine_ls_weighting_details 'calc w=1/[\s^2^(Fo^2^)+(0.0731P)^2^+0.3250P] where P=(Fo^2^+2Fc^2^)/3'
_refine_ls_weighting_scheme calc
_refine_ls_wR_factor_gt 0.1485
_refine_ls_wR_factor_ref 0.1617
_reflns_number_gt 2816
_reflns_number_total 3579
_reflns_threshold_expression >2sigma(I)
_cod_data_source_file c7ra01795b2.cif
_cod_data_source_block 20161123_0m
_cod_depositor_comments
;
The following automatic conversions were performed:

'_symmetry_cell_setting' value 'Monoclinic' changed to 'monoclinic'
according to
/home/data/users/saulius/crontab/automatic-downloads/rss-feeds/RSC/lib/dictionaries/cif_core.dic
dictionary named 'cif_core.dic' version 2.4.2 from 2011-04-26.

'_exptl_crystal_density_meas' value 'none' was changed to '?' - the
value is perceived as not measured.

Automatic conversion script
Id: cif_fix_values 4973 2017-02-22 13:04:09Z antanas 
;
_cod_original_sg_symbol_H-M P2(1)/n
_cod_database_code 7227938

loop_
_symmetry_equiv_pos_as_xyz
'x, y, z'
'-x+1/2, y+1/2, -z+1/2'
'-x, -y, -z'
'x-1/2, -y-1/2, z-1/2'

loop_
_atom_site_label
_atom_site_type_symbol
_atom_site_fract_x
_atom_site_fract_y
_atom_site_fract_z
_atom_site_U_iso_or_equiv
_atom_site_adp_type
_atom_site_occupancy
_atom_site_symmetry_multiplicity
_atom_site_calc_flag
_atom_site_refinement_flags
N1 N 0.20222(16) 0.49122(13) -0.04515(10) 0.0522(4) Uani 1 1 d .
N2 N 0.32495(14) 0.66501(13) 0.03978(9) 0.0468(3) Uani 1 1 d .
N3 N 0.39447(14) 0.86837(13) 0.10424(10) 0.0468(3) Uani 1 1 d .
N4 N 0.06497(15) 0.79839(14) -0.04330(10) 0.0526(4) Uani 1 1 d .
C1 C 0.21363(17) 0.61338(15) -0.01623(11) 0.0452(4) Uani 1 1 d .
C2 C 0.30119(16) 0.78644(15) 0.05183(11) 0.0434(4) Uani 1 1 d .
C3 C 0.33007(18) 0.98628(15) 0.10008(12) 0.0462(4) Uani 1 1 d .
C4 C 0.19735(18) 0.97914(16) 0.04585(13) 0.0519(4) Uani 1 1 d .
H4B H 0.1328 1.0446 0.0328 0.062 Uiso 1 1 calc R
C5 C 0.17597(17) 0.85358(16) 0.01301(12) 0.0471(4) Uani 1 1 d .
C6 C 0.08605(18) 0.67630(16) -0.05790(11) 0.0480(4) Uani 1 1 d .
C7 C -0.0012(2) 0.58449(18) -0.11246(12) 0.0562(4) Uani 1 1 d .
H7A H -0.0913 0.5970 -0.1480 0.067 Uiso 1 1 calc R
C8 C 0.0720(2) 0.47603(18) -0.10276(13) 0.0566(5) Uani 1 1 d .
H8A H 0.0388 0.4007 -0.1313 0.068 Uiso 1 1 calc R
C9 C 0.3064(3) 0.3948(2) -0.0153(2) 0.0742(6) Uani 1 1 d .
H9A H 0.261(3) 0.312(3) -0.033(2) 0.111 Uiso 1 1 d .
H9B H 0.339(3) 0.393(3) 0.052(2) 0.111 Uiso 1 1 d .
H9C H 0.385(3) 0.402(3) -0.046(2) 0.111 Uiso 1 1 d .
C10 C 0.5328(2) 0.8326(2) 0.15560(17) 0.0648(5) Uani 1 1 d .
H10A H 0.566(3) 0.892(3) 0.2112(19) 0.097 Uiso 1 1 d .
H10B H 0.607(3) 0.844(2) 0.1112(18) 0.097 Uiso 1 1 d .
H10C H 0.528(3) 0.749(3) 0.171(2) 0.097 Uiso 1 1 d .
C11 C 0.39892(17) 1.09755(16) 0.14861(11) 0.0464(4) Uani 1 1 d .
C12 C 0.53635(19) 1.13353(18) 0.14238(12) 0.0537(4) Uani 1 1 d .
H12A H 0.5902 1.0830 0.1097 0.064 Uiso 1 1 calc R
C13 C 0.5937(2) 1.24326(18) 0.18405(13) 0.0583(5) Uani 1 1 d .
H13A H 0.6858 1.2650 0.1791 0.070 Uiso 1 1 calc R
C14 C 0.5169(2) 1.32186(17) 0.23314(12) 0.0550(4) Uani 1 1 d .
C15 C 0.3810(2) 1.28481(17) 0.24045(13) 0.0559(4) Uani 1 1 d .
H15A H 0.3279 1.3348 0.2740 0.067 Uiso 1 1 calc R
C16 C 0.32267(18) 1.17548(17) 0.19907(12) 0.0522(4) Uani 1 1 d .
H16A H 0.2310 1.1534 0.2049 0.063 Uiso 1 1 calc R
C17 C 0.5772(3) 1.4444(2) 0.27506(19) 0.0839(7) Uani 1 1 d .
H17A H 0.5090 1.4855 0.3060 0.126 Uiso 1 1 calc R
H17B H 0.5990 1.4972 0.2253 0.126 Uiso 1 1 calc R
H17C H 0.6620 1.4286 0.3206 0.126 Uiso 1 1 calc R

loop_
_atom_site_aniso_label
_atom_site_aniso_U_11
_atom_site_aniso_U_22
_atom_site_aniso_U_33
_atom_site_aniso_U_23
_atom_site_aniso_U_13
_atom_site_aniso_U_12
N1 0.0592(9) 0.0447(8) 0.0538(8) -0.0075(6) 0.0132(7) 0.0032(6)
N2 0.0460(7) 0.0454(8) 0.0494(7) -0.0037(6) 0.0094(6) 0.0076(6)
N3 0.0430(7) 0.0449(8) 0.0512(7) -0.0041(6) 0.0048(6) 0.0083(6)
N4 0.0488(8) 0.0465(8) 0.0595(8) 0.0028(6) 0.0019(6) 0.0043(6)
C1 0.0503(9) 0.0434(9) 0.0443(8) -0.0003(6) 0.0148(7) 0.0049(7)
C2 0.0431(8) 0.0430(8) 0.0448(8) 0.0000(6) 0.0097(6) 0.0047(6)
C3 0.0466(9) 0.0427(9) 0.0503(8) 0.0003(6) 0.0112(7) 0.0058(7)
C4 0.0481(9) 0.0424(9) 0.0630(10) 0.0032(7) 0.0041(8) 0.0082(7)
C5 0.0451(9) 0.0443(9) 0.0512(9) 0.0035(7) 0.0072(7) 0.0056(7)
C6 0.0488(9) 0.0483(9) 0.0469(8) 0.0019(7) 0.0091(7) 0.0016(7)
C7 0.0569(10) 0.0582(11) 0.0509(9) -0.0019(8) 0.0030(8) -0.0026(8)
C8 0.0645(11) 0.0557(11) 0.0503(9) -0.0089(8) 0.0118(8) -0.0065(9)
C9 0.0792(15) 0.0520(12) 0.0899(16) -0.0126(11) 0.0116(12) 0.0178(11)
C10 0.0518(11) 0.0598(12) 0.0753(13) -0.0178(10) -0.0079(9) 0.0155(9)
C11 0.0496(9) 0.0432(9) 0.0460(8) 0.0022(6) 0.0077(7) 0.0041(7)
C12 0.0541(10) 0.0556(10) 0.0540(9) -0.0023(8) 0.0165(8) 0.0021(8)
C13 0.0534(10) 0.0621(12) 0.0595(10) 0.0026(8) 0.0107(8) -0.0078(9)
C14 0.0586(10) 0.0509(10) 0.0510(9) 0.0005(7) -0.0015(8) -0.0005(8)
C15 0.0592(11) 0.0513(10) 0.0561(10) -0.0065(8) 0.0079(8) 0.0083(8)
C16 0.0483(9) 0.0484(10) 0.0605(10) -0.0030(7) 0.0117(8) 0.0030(7)
C17 0.0823(15) 0.0642(14) 0.0998(17) -0.0211(12) 0.0024(13) -0.0127(12)

loop_
_atom_type_symbol
_atom_type_description
_atom_type_scat_dispersion_real
_atom_type_scat_dispersion_imag
_atom_type_scat_source
C C 0.0033 0.0016 'International Tables Vol C Tables 4.2.6.8 and 6.1.1.4'
H H 0.0000 0.0000 'International Tables Vol C Tables 4.2.6.8 and 6.1.1.4'
N N 0.0061 0.0033 'International Tables Vol C Tables 4.2.6.8 and 6.1.1.4'

loop_
_geom_angle_atom_site_label_1
_geom_angle_atom_site_label_2
_geom_angle_atom_site_label_3
_geom_angle
C1 N1 C8 107.92(15)
C1 N1 C9 125.25(16)
C8 N1 C9 126.74(17)
C2 N2 C1 110.00(13)
C2 N3 C3 108.06(13)
C2 N3 C10 123.86(15)
C3 N3 C10 128.07(15)
C6 N4 C5 113.07(14)
N2 C1 N1 125.99(15)
N2 C1 C6 126.14(15)
N1 C1 C6 107.86(15)
N2 C2 N3 125.44(14)
N2 C2 C5 126.27(15)
N3 C2 C5 108.29(14)
C4 C3 N3 109.47(14)
C4 C3 C11 127.24(15)
N3 C3 C11 123.30(14)
C3 C4 C5 107.65(15)
C3 C4 H4B 126.2
C5 C4 H4B 126.2
N4 C5 C4 131.25(15)
N4 C5 C2 122.23(15)
C4 C5 C2 106.52(14)
N4 C6 C7 131.50(16)
N4 C6 C1 122.28(15)
C7 C6 C1 106.22(15)
C8 C7 C6 106.88(16)
C8 C7 H7A 126.6
C6 C7 H7A 126.6
C7 C8 N1 111.12(16)
C7 C8 H8A 124.4
N1 C8 H8A 124.4
N1 C9 H9A 108.2(18)
N1 C9 H9B 113.0(18)
H9A C9 H9B 106(2)
N1 C9 H9C 111.7(18)
H9A C9 H9C 108(2)
H9B C9 H9C 110(2)
N3 C10 H10A 111.0(14)
N3 C10 H10B 109.1(14)
H10A C10 H10B 105(2)
N3 C10 H10C 107.1(18)
H10A C10 H10C 116(2)
H10B C10 H10C 109(2)
C12 C11 C16 117.56(16)
C12 C11 C3 122.82(15)
C16 C11 C3 119.51(15)
C13 C12 C11 120.89(17)
C13 C12 H12A 119.6
C11 C12 H12A 119.6
C12 C13 C14 121.54(17)
C12 C13 H13A 119.2
C14 C13 H13A 119.2
C15 C14 C13 117.42(17)
C15 C14 C17 121.03(19)
C13 C14 C17 121.54(19)
C16 C15 C14 121.53(17)
C16 C15 H15A 119.2
C14 C15 H15A 119.2
C15 C16 C11 121.05(16)
C15 C16 H16A 119.5
C11 C16 H16A 119.5
C14 C17 H17A 109.5
C14 C17 H17B 109.5
H17A C17 H17B 109.5
C14 C17 H17C 109.5
H17A C17 H17C 109.5
H17B C17 H17C 109.5

loop_
_geom_bond_atom_site_label_1
_geom_bond_atom_site_label_2
_geom_bond_distance
N1 C1 1.365(2)
N1 C8 1.376(2)
N1 C9 1.445(3)
N2 C2 1.332(2)
N2 C1 1.332(2)
N3 C2 1.372(2)
N3 C3 1.398(2)
N3 C10 1.447(2)
N4 C6 1.340(2)
N4 C5 1.348(2)
C1 C6 1.428(2)
C2 C5 1.422(2)
C3 C4 1.368(2)
C3 C11 1.470(2)
C4 C5 1.422(2)
C4 H4B 0.9300
C6 C7 1.425(2)
C7 C8 1.347(3)
C7 H7A 0.9300
C8 H8A 0.9300
C9 H9A 1.00(3)
C9 H9B 0.96(3)
C9 H9C 0.94(3)
C10 H10A 1.02(3)
C10 H10B 1.05(3)
C10 H10C 0.92(3)
C11 C12 1.393(2)
C11 C16 1.393(2)
C12 C13 1.381(3)
C12 H12A 0.9300
C13 C14 1.389(3)
C13 H13A 0.9300
C14 C15 1.386(3)
C14 C17 1.509(3)
C15 C16 1.379(3)
C15 H15A 0.9300
C16 H16A 0.9300
C17 H17A 0.9600
C17 H17B 0.9600
C17 H17C 0.9600

loop_
_geom_torsion_atom_site_label_1
_geom_torsion_atom_site_label_2
_geom_torsion_atom_site_label_3
_geom_torsion_atom_site_label_4
_geom_torsion
C2 N2 C1 N1 178.68(15)
C2 N2 C1 C6 -0.3(2)
C8 N1 C1 N2 -179.43(15)
C9 N1 C1 N2 3.8(3)
C8 N1 C1 C6 -0.33(18)
C9 N1 C1 C6 -177.12(19)
C1 N2 C2 N3 -179.00(14)
C1 N2 C2 C5 1.0(2)
C3 N3 C2 N2 -179.51(15)
C10 N3 C2 N2 -1.0(3)
C3 N3 C2 C5 0.53(18)
C10 N3 C2 C5 179.01(18)
C2 N3 C3 C4 0.15(19)
C10 N3 C3 C4 -178.25(19)
C2 N3 C3 C11 179.69(14)
C10 N3 C3 C11 1.3(3)
N3 C3 C4 C5 -0.8(2)
C11 C3 C4 C5 179.72(16)
C6 N4 C5 C4 -179.96(18)
C6 N4 C5 C2 0.0(2)
C3 C4 C5 N4 -178.97(17)
C3 C4 C5 C2 1.06(19)
N2 C2 C5 N4 -0.9(3)
N3 C2 C5 N4 179.05(15)
N2 C2 C5 C4 179.06(16)
N3 C2 C5 C4 -0.98(18)
C5 N4 C6 C7 -179.27(17)
C5 N4 C6 C1 0.6(2)
N2 C1 C6 N4 -0.6(3)
N1 C1 C6 N4 -179.66(15)
N2 C1 C6 C7 179.37(15)
N1 C1 C6 C7 0.27(18)
N4 C6 C7 C8 179.81(18)
C1 C6 C7 C8 -0.11(19)
C6 C7 C8 N1 -0.1(2)
C1 N1 C8 C7 0.3(2)
C9 N1 C8 C7 177.0(2)
C4 C3 C11 C12 -131.89(19)
N3 C3 C11 C12 48.6(2)
C4 C3 C11 C16 44.5(2)
N3 C3 C11 C16 -135.01(17)
C16 C11 C12 C13 -0.7(3)
C3 C11 C12 C13 175.74(16)
C11 C12 C13 C14 -0.3(3)
C12 C13 C14 C15 1.2(3)
C12 C13 C14 C17 -177.34(19)
C13 C14 C15 C16 -1.3(3)
C17 C14 C15 C16 177.31(19)
C14 C15 C16 C11 0.4(3)
C12 C11 C16 C15 0.6(3)
C3 C11 C16 C15 -175.91(16)
